data_1567476
loop_
_publ_author_name
'Delamare, Aline'
'Naulet, Guillaume'
'Kauffmann, Brice'
'Guichard, Gilles'
'Compain, Guillaume'

_publ_section_title
;
 Hexafluoroisobutylation of enolates through a tandem elimination/allylic
 shift/hydrofluorination reaction
;
_journal_issue 33
_journal_name_full 'Chemical Science'
_journal_page_first 9507
_journal_page_last 9514
_journal_paper_doi 10.1039/D2SC02871A
_journal_volume 13
_journal_year 2022
_chemical_absolute_configuration ad
_chemical_formula_moiety 'C31 H25 F6 N3 Ni O3, C31 H24 F6.099 N3 Ni O3'
_chemical_formula_sum 'C62 H49 F12.1 N6 Ni2 O6'
_chemical_formula_weight 1321.34
_chemical_name_systematic gc43
_space_group_crystal_system orthorhombic
_space_group_IT_number 19
_space_group_name_Hall 'P 2ac 2ab'
_space_group_name_H-M_alt 'P 21 21 21'
_atom_sites_solution_hydrogens geom
_atom_sites_solution_primary dual
_audit_creation_date 2020-04-21
_audit_creation_method
;
Olex2 1.3
(compiled 2020.01.31 svn.r88ba2a32 for OlexSys, GUI svn.r6032)
;
_audit_update_record
;
2021-02-26 deposited with the CCDC.	2022-07-08 downloaded from the CCDC.
;
_cell_angle_alpha 90
_cell_angle_beta 90
_cell_angle_gamma 90
_cell_formula_units_Z 4
_cell_length_a 15.4863(2)
_cell_length_b 16.5824(3)
_cell_length_c 22.2267(2)
_cell_measurement_reflns_used 36219
_cell_measurement_temperature 130
_cell_measurement_theta_max 73.7090
_cell_measurement_theta_min 2.6330
_cell_volume 5707.82(14)
_computing_cell_refinement 'CrysAlisPro 1.171.38.43 (Rigaku OD, 2015)'
_computing_data_collection 'CrysAlisPro 1.171.38.43 (Rigaku OD, 2015)'
_computing_data_reduction 'CrysAlisPro 1.171.38.43 (Rigaku OD, 2015)'
_computing_molecular_graphics 'Olex2 1.3 (Dolomanov et al., 2009)'
_computing_publication_material 'Olex2 1.3 (Dolomanov et al., 2009)'
_computing_structure_refinement 'SHELXL 2018/3 (Sheldrick, 2015)'
_computing_structure_solution 'SHELXT 2014/5 (Sheldrick, 2014)'
_diffrn_ambient_temperature 130
_diffrn_detector 'CCD plate'
_diffrn_measured_fraction_theta_full 0.996
_diffrn_measured_fraction_theta_max 0.980
_diffrn_measurement_details
;
List of Runs (angles in degrees, time in seconds):

  # Type    Start    End  Width  t~exp~   \w     \q     \k     \f   Frames
#--------------------------------------------------------------------------
  1  \w   -193.00 -13.00   1.00   10.00    -- -103.00  24.00-144.00  180
  2  \w   -124.00  56.00   1.00    2.00    --  -34.00  60.00 144.00  180
  3  \w   -193.00 -13.00   1.00   10.00    -- -103.00  60.00 144.00  180
  4  \w   -193.00 -36.00   1.00   10.00    -- -103.00  60.00 -72.00  157
  5  \w   -193.00 -13.00   1.00   10.00    -- -103.00  60.00-144.00  180
  6  \w   -124.00  56.00   1.00    2.00    --  -34.00  36.00-180.00  180
  7  \w   -173.00 -83.00   1.00   10.00    -- -103.00  24.00 -36.00   90
  8  \w   -140.00 -34.00   1.00   10.00    -- -103.00  48.00-108.00  106
  9  \w   -193.00-148.00   1.00   10.00    -- -103.00  36.00-180.00   45
;
_diffrn_measurement_device 'abstract diffractometer'
_diffrn_measurement_device_type 'Rigaku FRX'
_diffrn_measurement_method '\w scans'
_diffrn_orient_matrix_type 'CrysAlisPro convention (1999,Acta A55,543-557)'
_diffrn_orient_matrix_UB_11 -0.0296346000
_diffrn_orient_matrix_UB_12 0.0450572000
_diffrn_orient_matrix_UB_13 0.0569612000
_diffrn_orient_matrix_UB_21 0.0853467000
_diffrn_orient_matrix_UB_22 -0.0223334000
_diffrn_orient_matrix_UB_23 0.0313664000
_diffrn_orient_matrix_UB_31 0.0415237000
_diffrn_orient_matrix_UB_32 0.0781995000
_diffrn_orient_matrix_UB_33 -0.0239357000
_diffrn_radiation_monochromator graphite
_diffrn_radiation_probe x-ray
_diffrn_radiation_type CuK\a
_diffrn_radiation_wavelength 1.54184
_diffrn_reflns_av_R_equivalents 0.0178
_diffrn_reflns_av_unetI/netI 0.0112
_diffrn_reflns_Laue_measured_fraction_full 0.996
_diffrn_reflns_Laue_measured_fraction_max 0.980
_diffrn_reflns_limit_h_max 19
_diffrn_reflns_limit_h_min -19
_diffrn_reflns_limit_k_max 19
_diffrn_reflns_limit_k_min -20
_diffrn_reflns_limit_l_max 19
_diffrn_reflns_limit_l_min -27
_diffrn_reflns_number 41119
_diffrn_reflns_point_group_measured_fraction_full 0.966
_diffrn_reflns_point_group_measured_fraction_max 0.940
_diffrn_reflns_theta_full 67.684
_diffrn_reflns_theta_max 74.339
_diffrn_reflns_theta_min 3.325
_diffrn_source 'Rigaku FRX'
_diffrn_source_type 'Rotating anode (Cu) X-ray Source'
_exptl_absorpt_coefficient_mu 1.626
_exptl_absorpt_correction_T_max 1.00000
_exptl_absorpt_correction_T_min 0.63942
_exptl_absorpt_correction_type multi-scan
_exptl_absorpt_process_details
;
CrysAlisPro 1.171.38.43 (Rigaku Oxford Diffraction, 2015)
Empirical absorption correction using spherical harmonics,
 implemented in SCALE3 ABSPACK scaling algorithm.
;
_exptl_crystal_colour clear
_exptl_crystal_colour_lustre clear
_exptl_crystal_density_diffrn 1.538
_exptl_crystal_description block
_exptl_crystal_F_000 2704
_exptl_crystal_size_max 0.1
_exptl_crystal_size_mid 0.1
_exptl_crystal_size_min 0.1
_refine_diff_density_max 0.527
_refine_diff_density_min -0.331
_refine_diff_density_rms 0.045
_refine_ls_abs_structure_details
;
 Flack x determined using 4598 quotients [(I+)-(I-)]/[(I+)+(I-)]
 (Parsons, Flack and Wagner, Acta Cryst. B69 (2013) 249-259).
;
_refine_ls_abs_structure_Flack 0.013(7)
_refine_ls_extinction_coef 0.00094(5)
_refine_ls_extinction_expression Fc^*^=kFc[1+0.001xFc^2^\l^3^/sin(2\q)]^-1/4^
_refine_ls_extinction_method 'SHELXL-2018/3 (Sheldrick 2018)'
_refine_ls_goodness_of_fit_ref 1.059
_refine_ls_hydrogen_treatment constr
_refine_ls_matrix_type full
_refine_ls_number_parameters 870
_refine_ls_number_reflns 10949
_refine_ls_number_restraints 88
_refine_ls_restrained_S_all 1.099
_refine_ls_R_factor_all 0.0308
_refine_ls_R_factor_gt 0.0307
_refine_ls_shift/su_max 0.001
_refine_ls_shift/su_mean 0.000
_refine_ls_structure_factor_coef Fsqd
_refine_ls_weighting_details 'w=1/[\s^2^(Fo^2^)+(0.0388P)^2^+3.5224P] where P=(Fo^2^+2Fc^2^)/3'
_refine_ls_weighting_scheme calc
_refine_ls_wR_factor_gt 0.0810
_refine_ls_wR_factor_ref 0.0810
_reflns_Friedel_coverage 0.746
_reflns_Friedel_fraction_full 0.929
_reflns_Friedel_fraction_max 0.892
_reflns_number_gt 10922
_reflns_number_total 10949
_reflns_threshold_expression 'I > 2\s(I)'
_cod_data_source_file d2sc02871a2.cif
_cod_data_source_block gc_43_f
_cod_depositor_comments 'Adding full bibliography for 1567476--1567479.cif.'
_cod_original_formula_sum 'C62 H49 F12.10 N6 Ni2 O6'
_cod_database_code 1567476
_shelx_shelxl_version_number 2018/3
_chemical_oxdiff_formula 'C31 H25 F6 N3 O3 Ni'
_shelx_space_group_comment
;
The symmetry employed for this shelxl refinement is uniquely defined
by the following loop, which should always be used as a source of
symmetry information in preference to the above space-group names.
They are only intended as comments.
;
_shelx_estimated_absorpt_t_max 0.854
_shelx_estimated_absorpt_t_min 0.854
_reflns_odcompleteness_completeness 98.00
_reflns_odcompleteness_iscentric 1
_reflns_odcompleteness_theta 74.17
_olex2_refinement_description
;
1. Fixed Uiso
 At 1.2 times of:
  All C(H) groups, All C(H,H) groups
2. Restrained distances
 F2-C5 \\sim F1-C5
 with sigma of 0.02
 F4-C5 \\sim F3-C5
 with sigma of 0.02
 C5-F6 \\sim C5-F5
 with sigma of 0.02
 F16-C02A \\sim F13-C0AA
 with sigma of 0.02
 F15-C02A \\sim F11-C0AA
 with sigma of 0.02
 C014-C02A \\sim C014-C0AA
 with sigma of 0.02
 F1Z-C02A \\sim F14-C0AA
 with sigma of 0.02
 F16-F15 \\sim F13-F11
 with sigma of 0.04
 F16-C014 \\sim F13-C014
 with sigma of 0.04
 F16-F1Z \\sim F13-F14
 with sigma of 0.04
 F15-C014 \\sim F11-C014
 with sigma of 0.04
 F15-F1Z \\sim F11-F14
 with sigma of 0.04
 C014-F1Z \\sim C014-F14
 with sigma of 0.04
3. Rigid body (RIGU) restrains
 C01L
 with sigma for 1-2 distances of 0.002 and sigma for 1-3 distances of 0.002
 F4, F2, F6, F3, F1, F5
 with sigma for 1-2 distances of 0.004 and sigma for 1-3 distances of 0.004
 C01L, C5, F4, F2, F6, F3, F1, F5
 with sigma for 1-2 distances of 0.003 and sigma for 1-3 distances of 0.003
 F3, F5, F4, F6, F1, F2, C5
 with sigma for 1-2 distances of 0.0004 and sigma for 1-3 distances of 0.0004
 F14, F11, C0AA, F13, C02A
 with sigma for 1-2 distances of 0.004 and sigma for 1-3 distances of 0.004
4. Others
 Sof(F3)=Sof(F1)=Sof(F5)=1-FVAR(1)
 Sof(F4)=Sof(F2)=Sof(F6)=FVAR(1)
 Sof(F13)=Sof(F11)=Sof(F14)=Sof(C0AA)=1-FVAR(2)
 Sof(F16)=Sof(F15)=Sof(F1Z)=Sof(C02A)=FVAR(2)
5.a Ternary CH refined with riding coordinates:
 C01M(H01M), C01R(H01R), C01X(H01X), C013(H013)
5.b Secondary CH2 refined with riding coordinates:
 C00Y(H00A,H00B), C01C(H01H,H01J), C01E(H01A,H01B), C01Q(H01C,H01D), C01W(H01E,
 H01F), C018(H01P,H01Q), C022(H02A,H02E), C023(H02F,H02G), C024(H02H,H02I),
 C026(H02J,H02K)
5.c Aromatic/amide H refined with riding coordinates:
 C00Q(H00Q), C00S(H00S), C00V(H00V), C00X(H00X), C01A(H01G), C01D(H01K),
 C01F(H01L), C01I(H01I), C01J(H01O), C01N(H01N), C01S(H01S), C01T(H01T),
 C01U(H01U), C02B(H02B), C02C(H02C), C02D(H02D), C010(H010), C011(H011),
 C015(H015), C016(H016), C017(H017), C020(H020), C025(H025), C027(H027),
 C028(H028)
;
_olex2_submission_original_sample_id gc43
_olex2_submission_special_instructions 'No special instructions were received'
_oxdiff_exptl_absorpt_empirical_details
;
Empirical correction (ABSPACK) includes:
- Absorption correction using spherical harmonics
- Frame scaling
- Detector area scaling
;
_oxdiff_exptl_absorpt_empirical_full_max 1.612
_oxdiff_exptl_absorpt_empirical_full_min 0.696

loop_
_space_group_symop_operation_xyz
'x, y, z'
'-x+1/2, -y, z+1/2'
'-x, y+1/2, -z+1/2'
'x+1/2, -y+1/2, -z'

loop_
_atom_site_label
_atom_site_type_symbol
_atom_site_fract_x
_atom_site_fract_y
_atom_site_fract_z
_atom_site_U_iso_or_equiv
_atom_site_adp_type
_atom_site_occupancy
_atom_site_site_symmetry_order
_atom_site_calc_flag
_atom_site_refinement_flags_posn
_atom_site_refinement_flags_adp
_atom_site_refinement_flags_occupancy
_atom_site_disorder_assembly
_atom_site_disorder_group
Ni01 Ni 0.23593(3) 0.75587(3) 0.68937(2) 0.02154(11) Uani 1 1 d . . . . .
Ni02 Ni 0.50801(3) 0.43947(3) 0.49712(2) 0.02296(12) Uani 1 1 d . . . . .
F17 F 0.48595(18) 0.69220(14) 0.82825(12) 0.0641(7) Uani 1 1 d . . . . .
F7 F 0.49052(19) 0.74824(15) 0.66268(12) 0.0674(7) Uani 1 1 d . . . . .
F8 F 0.45490(18) 0.68595(19) 0.58227(15) 0.0792(9) Uani 1 1 d . . . . .
F18 F 0.50494(14) 0.59610(15) 0.89134(9) 0.0506(5) Uani 1 1 d . . . . .
F10 F 0.45680(18) 0.26144(16) 0.36220(10) 0.0453(9) Uani 0.839(8) 1 d . . . A 1
F19 F 0.05645(15) 0.87585(15) 0.57258(9) 0.0515(5) Uani 1 1 d . . . . .
O00C O 0.49176(15) 0.50387(15) 0.66428(9) 0.0365(5) Uani 1 1 d . . . . .
O00D O 0.26649(17) 0.82686(14) 0.52414(9) 0.0380(5) Uani 1 1 d . . . . .
O004 O 0.24887(13) 0.76462(12) 0.77242(8) 0.0272(4) Uani 1 1 d . . . . .
O006 O 0.45980(13) 0.45560(15) 0.57291(9) 0.0326(5) Uani 1 1 d . . . . .
O007 O 0.26987(14) 0.69058(13) 0.85536(8) 0.0273(4) Uani 1 1 d . . . . .
O008 O 0.50721(14) 0.44346(15) 0.32152(9) 0.0340(5) Uani 1 1 d . . . . .
N00E N 0.22354(15) 0.75003(14) 0.60652(10) 0.0238(5) Uani 1 1 d . . . . .
N00G N 0.55400(15) 0.42524(15) 0.42047(10) 0.0232(5) Uani 1 1 d . . . . .
N00H N 0.61328(15) 0.46042(15) 0.53266(10) 0.0229(5) Uani 1 1 d . . . . .
N00I N 0.23984(15) 0.64566(14) 0.70005(9) 0.0207(4) Uani 1 1 d . . . . .
N00K N 0.22176(16) 0.87160(15) 0.68056(11) 0.0269(5) Uani 1 1 d . . . . .
N00L N 0.39699(15) 0.41001(17) 0.46293(11) 0.0278(5) Uani 1 1 d . . . . .
C00M C 0.70189(17) 0.40073(17) 0.45530(12) 0.0227(5) Uani 1 1 d . . . . .
C00O C 0.63882(18) 0.40172(17) 0.40882(12) 0.0225(5) Uani 1 1 d . . . . .
C00Q C 0.13757(19) 0.54537(19) 0.57182(13) 0.0268(6) Uani 1 1 d . . . . .
H00Q H 0.131910 0.494060 0.590415 0.032 Uiso 1 1 calc R U . . .
C00R C 0.76578(17) 0.44588(17) 0.55481(12) 0.0213(5) Uani 1 1 d . . . . .
C00S C 0.77849(19) 0.38925(18) 0.60043(13) 0.0266(6) Uani 1 1 d . . . . .
H00S H 0.737674 0.347297 0.606623 0.032 Uiso 1 1 calc R U . . .
C00T C 0.18880(18) 0.68456(17) 0.57531(12) 0.0238(6) Uani 1 1 d . . . . .
C00U C 0.20634(17) 0.50467(17) 0.68532(12) 0.0220(5) Uani 1 1 d . . . . .
C00V C 0.82556(19) 0.50717(18) 0.54557(14) 0.0264(6) Uani 1 1 d . . . . .
H00V H 0.817203 0.545409 0.514284 0.032 Uiso 1 1 calc R U . . .
C00W C 0.17965(17) 0.60815(16) 0.60337(12) 0.0210(5) Uani 1 1 d . . . . .
C00X C 0.13751(18) 0.48243(18) 0.72258(12) 0.0250(6) Uani 1 1 d . . . . .
H00X H 0.094406 0.520766 0.732912 0.030 Uiso 1 1 calc R U . . .
C00Y C 0.37178(18) 0.60347(19) 0.75259(12) 0.0251(6) Uani 1 1 d . . . . .
H00A H 0.377939 0.562100 0.720767 0.030 Uiso 1 1 calc R U . . .
H00B H 0.402828 0.652398 0.739049 0.030 Uiso 1 1 calc R U . . .
C00Z C 0.68866(17) 0.43711(17) 0.51476(12) 0.0216(5) Uani 1 1 d . . . . .
C01A C 0.78308(19) 0.36540(18) 0.44406(14) 0.0273(6) Uani 1 1 d . . . . .
H01G H 0.824198 0.362978 0.475722 0.033 Uiso 1 1 calc R U . . .
C01B C 0.4667(2) 0.6175(2) 0.84101(16) 0.0394(8) Uani 1 1 d . . . . .
C01C C 0.60989(19) 0.59640(19) 0.57260(13) 0.0282(6) Uani 1 1 d . . . . .
H01H H 0.669947 0.606799 0.559462 0.034 Uiso 1 1 calc R U . . .
H01J H 0.571655 0.607500 0.537876 0.034 Uiso 1 1 calc R U . . .
C01D C 0.89770(19) 0.5119(2) 0.58261(15) 0.0338(7) Uani 1 1 d . . . . .
H01K H 0.938530 0.553939 0.576831 0.041 Uiso 1 1 calc R U . . .
C01E C 0.1282(2) 0.89129(18) 0.68885(15) 0.0308(6) Uani 1 1 d . . . . .
H01A H 0.115214 0.940902 0.665795 0.037 Uiso 1 1 calc R U . . .
H01B H 0.118246 0.903434 0.731901 0.037 Uiso 1 1 calc R U . . .
C01F C 0.6649(2) 0.37313(18) 0.35136(13) 0.0283(6) Uani 1 1 d . . . . .
H01L H 0.625713 0.376652 0.318574 0.034 Uiso 1 1 calc R U . . .
C01G C 0.49403(19) 0.43452(18) 0.37571(12) 0.0267(6) Uani 1 1 d . . . . .
C01H C 0.26358(17) 0.69751(17) 0.80075(12) 0.0230(5) Uani 1 1 d . . . . .
C01I C 0.2629(2) 0.37014(18) 0.69193(14) 0.0319(6) Uani 1 1 d . . . . .
H01I H 0.305562 0.331468 0.681395 0.038 Uiso 1 1 calc R U . . .
C01J C 0.7453(2) 0.34053(19) 0.34205(14) 0.0318(7) Uani 1 1 d . . . . .
H01O H 0.760529 0.321936 0.303042 0.038 Uiso 1 1 calc R U . . .
C01K C 0.51134(19) 0.4876(2) 0.61233(13) 0.0289(6) Uani 1 1 d . . . . .
C01L C 0.5880(2) 0.6548(2) 0.62195(15) 0.0349(7) Uani 1 1 d . . . . .
C01M C 0.2560(2) 0.89141(18) 0.61869(13) 0.0303(6) Uani 1 1 d . . . . .
H01M H 0.221181 0.936627 0.601384 0.036 Uiso 1 1 calc R U . . .
C01N C 0.1554(2) 0.69343(19) 0.51640(13) 0.0301(6) Uani 1 1 d . . . . .
H01N H 0.162063 0.743568 0.496238 0.036 Uiso 1 1 calc R U . . .
C01O C 0.4642(2) 0.27194(19) 0.46765(14) 0.0312(7) Uani 1 1 d . . . . .
C01P C 0.2490(2) 0.81882(18) 0.57747(13) 0.0281(6) Uani 1 1 d . . . . .
C01Q C 0.2748(2) 0.92289(18) 0.72171(14) 0.0322(6) Uani 1 1 d . . . . .
H01C H 0.272247 0.902507 0.763540 0.039 Uiso 1 1 calc R U . . .
H01D H 0.254706 0.979572 0.721047 0.039 Uiso 1 1 calc R U . . .
C01R C 0.60176(17) 0.50629(19) 0.58893(12) 0.0253(6) Uani 1 1 d . . . . .
H01R H 0.646477 0.490638 0.619217 0.030 Uiso 1 1 calc R U . . .
C01S C 0.1325(2) 0.40412(19) 0.74439(13) 0.0310(7) Uani 1 1 d . . . . .
H01S H 0.085810 0.388927 0.769732 0.037 Uiso 1 1 calc R U . . .
C01T C 0.9105(2) 0.4559(2) 0.62776(15) 0.0370(8) Uani 1 1 d . . . . .
H01T H 0.960053 0.459397 0.652768 0.044 Uiso 1 1 calc R U . . .
C01U C 0.1949(2) 0.34822(19) 0.72940(14) 0.0330(7) Uani 1 1 d . . . . .
H01U H 0.191500 0.294808 0.744676 0.040 Uiso 1 1 calc R U . . .
C01V C 0.0654(2) 0.82665(19) 0.66986(15) 0.0325(7) Uani 1 1 d . . . . .
C01W C 0.3648(2) 0.9158(2) 0.69650(16) 0.0374(7) Uani 1 1 d . . . . .
H01E H 0.391653 0.863828 0.707929 0.045 Uiso 1 1 calc R U . . .
H01F H 0.401915 0.960578 0.710524 0.045 Uiso 1 1 calc R U . . .
C01X C 0.40215(18) 0.4364(2) 0.39861(13) 0.0295(6) Uani 1 1 d . . . . .
H01X H 0.365592 0.400050 0.373300 0.035 Uiso 1 1 calc R U . . .
C01Y C 0.5150(3) 0.6940(2) 0.62225(17) 0.0444(8) Uani 1 1 d . . . . .
C02B C -0.0331(3) 0.7656(3) 0.5976(2) 0.0543(10) Uani 1 1 d . . . . .
H02B H -0.057687 0.764898 0.558422 0.065 Uiso 1 1 calc R U . . .
C02C C -0.0225(3) 0.7112(2) 0.6971(2) 0.0566(11) Uani 1 1 d . . . . .
H02C H -0.040244 0.671820 0.725626 0.068 Uiso 1 1 calc R U . . .
C02D C -0.0575(3) 0.7108(3) 0.6411(3) 0.0614(13) Uani 1 1 d . . . . .
H02D H -0.100104 0.671569 0.631575 0.074 Uiso 1 1 calc R U . . .
C5 C 0.6515(3) 0.6695(3) 0.6694(2) 0.0709(10) Uani 1 1 d D . . . .
C010 C 0.1137(2) 0.6313(2) 0.48766(13) 0.0317(7) Uani 1 1 d . . . . .
H010 H 0.090669 0.639698 0.448533 0.038 Uiso 1 1 calc R U . . .
C011 C 0.8510(2) 0.3947(2) 0.63657(14) 0.0339(7) Uani 1 1 d . . . . .
H011 H 0.860058 0.356272 0.667610 0.041 Uiso 1 1 calc R U . . .
C012 C 0.21112(16) 0.58979(16) 0.66400(12) 0.0200(5) Uani 1 1 d . . . . .
C013 C 0.27500(17) 0.62403(17) 0.76002(11) 0.0218(5) Uani 1 1 d . . . . .
H013 H 0.243119 0.576735 0.776917 0.026 Uiso 1 1 calc R U . . .
C014 C 0.41359(18) 0.5728(2) 0.80933(13) 0.0292(6) Uani 1 1 d D . . . .
C015 C 0.10455(19) 0.5565(2) 0.51486(13) 0.0302(6) Uani 1 1 d . . . . .
H015 H 0.076014 0.513739 0.494574 0.036 Uiso 1 1 calc R U . . .
C016 C 0.8047(2) 0.3342(2) 0.38853(15) 0.0321(7) Uani 1 1 d . . . . .
H016 H 0.859056 0.309043 0.382258 0.039 Uiso 1 1 calc R U . . .
C017 C 0.26874(19) 0.44828(18) 0.66983(12) 0.0260(6) Uani 1 1 d . . . . .
H017 H 0.315231 0.463069 0.644221 0.031 Uiso 1 1 calc R U . . .
C018 C 0.3828(2) 0.3214(2) 0.47185(15) 0.0342(7) Uani 1 1 d . . . . .
H01P H 0.341349 0.301961 0.441151 0.041 Uiso 1 1 calc R U . . .
H01Q H 0.356293 0.312645 0.511871 0.041 Uiso 1 1 calc R U . . .
C019 C 0.4967(3) 0.2427(2) 0.41363(14) 0.0393(7) Uani 1 1 d . . . . .
C020 C 0.5731(3) 0.1998(2) 0.40913(19) 0.0484(10) Uani 1 1 d . . . . .
H020 H 0.592787 0.180886 0.371195 0.058 Uiso 1 1 calc R U . . .
C021 C 0.5137(2) 0.2549(2) 0.51831(14) 0.0343(7) Uani 1 1 d . . . . .
C022 C 0.3496(2) 0.9205(2) 0.62820(16) 0.0400(8) Uani 1 1 d . . . . .
H02A H 0.390705 0.885238 0.606466 0.048 Uiso 1 1 calc R U . . .
H02E H 0.356736 0.976493 0.613621 0.048 Uiso 1 1 calc R U . . .
C023 C 0.3643(2) 0.5229(2) 0.39703(16) 0.0392(8) Uani 1 1 d . . . . .
H02F H 0.408545 0.562264 0.383875 0.047 Uiso 1 1 calc R U . . .
H02G H 0.314417 0.525899 0.369276 0.047 Uiso 1 1 calc R U . . .
C024 C 0.3361(2) 0.5398(2) 0.46202(16) 0.0388(8) Uani 1 1 d . . . . .
H02H H 0.381659 0.568808 0.484549 0.047 Uiso 1 1 calc R U . . .
H02I H 0.282210 0.571979 0.463103 0.047 Uiso 1 1 calc R U . . .
C025 C 0.6198(3) 0.1853(2) 0.4602(2) 0.0467(9) Uani 1 1 d . . . . .
H025 H 0.672337 0.155903 0.457688 0.056 Uiso 1 1 calc R U . . .
C026 C 0.32182(19) 0.4565(2) 0.48723(15) 0.0364(7) Uani 1 1 d . . . . .
H02J H 0.322224 0.457181 0.531767 0.044 Uiso 1 1 calc R U . . .
H02K H 0.266409 0.433595 0.473077 0.044 Uiso 1 1 calc R U . . .
C027 C 0.5914(2) 0.2128(2) 0.51516(18) 0.0424(8) Uani 1 1 d . . . . .
H027 H 0.624370 0.203222 0.550491 0.051 Uiso 1 1 calc R U . . .
C028 C 0.0381(2) 0.7677(2) 0.7132(2) 0.0457(9) Uani 1 1 d . . . . .
H028 H 0.061765 0.767722 0.752600 0.055 Uiso 1 1 calc R U . . .
C029 C 0.0298(2) 0.8222(2) 0.61402(17) 0.0410(8) Uani 1 1 d . . . . .
F4 F 0.6278(7) 0.7143(6) 0.7151(3) 0.108(3) Uani 0.551(10) 1 d D . P B 1
F16 F 0.4536(8) 0.4497(9) 0.8533(6) 0.053(3) Uani 0.611(6) 1 d D . P C 1
F15 F 0.3365(4) 0.4558(3) 0.8007(2) 0.0501(14) Uani 0.611(6) 1 d D . P C 1
F2 F 0.6987(8) 0.6108(8) 0.6841(5) 0.088(2) Uani 0.551(10) 1 d D . P B 1
F1Z F 0.3419(2) 0.5066(3) 0.88891(17) 0.0509(12) Uani 0.611(6) 1 d D . P C 1
F6 F 0.7126(6) 0.7276(5) 0.6414(5) 0.115(2) Uani 0.551(10) 1 d D . P B 1
C02A C 0.3871(4) 0.4970(4) 0.8368(3) 0.0288(16) Uani 0.611(6) 1 d D . P C 1
F3 F 0.6080(5) 0.6471(9) 0.7273(3) 0.104(3) Uani 0.449(10) 1 d D . P B 2
F13 F 0.4505(15) 0.4560(17) 0.8664(9) 0.055(5) Uani 0.389(6) 1 d D . P C 2
F11 F 0.4269(4) 0.4345(4) 0.7734(3) 0.0541(19) Uani 0.389(6) 1 d D . P C 2
F1 F 0.7165(8) 0.6154(9) 0.6687(6) 0.075(2) Uani 0.449(10) 1 d D . P B 2
F14 F 0.3240(5) 0.4592(6) 0.8312(6) 0.075(4) Uani 0.389(6) 1 d D . P C 2
F9 F 0.4973(7) 0.2834(6) 0.5679(4) 0.060(4) Uani 0.260(9) 1 d . . . D 2
F5 F 0.6819(7) 0.7330(6) 0.6822(6) 0.109(3) Uani 0.449(10) 1 d D . P B 2
C0AA C 0.4069(9) 0.4825(8) 0.8193(5) 0.042(3) Uani 0.389(6) 1 d D . P C 2

loop_
_atom_site_aniso_label
_atom_site_aniso_U_11
_atom_site_aniso_U_22
_atom_site_aniso_U_33
_atom_site_aniso_U_23
_atom_site_aniso_U_13
_atom_site_aniso_U_12
Ni01 0.0283(2) 0.0158(2) 0.0205(2) -0.00035(17) 0.00092(18) -0.00001(18)
Ni02 0.0163(2) 0.0314(3) 0.0212(2) -0.00032(19) -0.00082(18) -0.00088(18)
F17 0.0732(16) 0.0406(13) 0.0786(16) -0.0013(12) -0.0392(14) -0.0105(12)
F7 0.0871(18) 0.0382(13) 0.0770(16) -0.0151(12) 0.0380(14) 0.0129(13)
F8 0.0574(15) 0.084(2) 0.096(2) -0.0182(17) -0.0191(15) 0.0403(15)
F18 0.0395(11) 0.0686(15) 0.0437(11) -0.0032(10) -0.0181(9) 0.0026(11)
F10 0.0654(17) 0.0396(16) 0.0309(13) -0.0028(10) -0.0043(10) -0.0093(12)
F19 0.0534(13) 0.0617(15) 0.0394(11) 0.0061(10) -0.0044(10) -0.0042(11)
O00C 0.0312(11) 0.0532(15) 0.0250(10) -0.0067(9) 0.0083(9) 0.0007(10)
O00D 0.0555(14) 0.0316(12) 0.0270(10) 0.0066(9) 0.0040(10) -0.0076(11)
O004 0.0376(11) 0.0202(10) 0.0239(9) -0.0023(7) 0.0001(8) 0.0011(8)
O006 0.0205(9) 0.0513(14) 0.0259(10) -0.0018(9) 0.0004(8) -0.0012(9)
O007 0.0317(10) 0.0296(11) 0.0206(9) -0.0020(8) 0.0017(8) -0.0002(9)
O008 0.0328(10) 0.0457(13) 0.0235(9) 0.0031(9) -0.0036(8) -0.0035(10)
N00E 0.0302(11) 0.0172(11) 0.0238(11) 0.0019(9) 0.0009(9) -0.0007(10)
N00G 0.0207(11) 0.0236(13) 0.0252(11) -0.0002(9) -0.0019(9) -0.0018(9)
N00H 0.0220(11) 0.0254(13) 0.0212(11) -0.0005(9) 0.0002(9) 0.0010(9)
N00I 0.0219(11) 0.0217(11) 0.0187(10) 0.0007(8) 0.0023(9) -0.0009(9)
N00K 0.0318(13) 0.0215(12) 0.0276(12) -0.0001(9) 0.0004(10) -0.0008(10)
N00L 0.0199(11) 0.0358(15) 0.0277(12) 0.0049(11) -0.0030(9) -0.0026(10)
C00M 0.0214(12) 0.0194(14) 0.0271(13) 0.0006(11) 0.0017(10) -0.0006(10)
C00O 0.0237(13) 0.0189(13) 0.0250(13) 0.0004(11) 0.0026(11) -0.0034(10)
C00Q 0.0276(14) 0.0262(15) 0.0265(13) -0.0021(11) 0.0006(11) -0.0028(12)
C00R 0.0180(11) 0.0213(13) 0.0247(12) 0.0000(10) -0.0013(10) 0.0013(11)
C00S 0.0247(13) 0.0261(15) 0.0289(13) 0.0043(11) 0.0009(11) 0.0022(11)
C00T 0.0259(13) 0.0232(14) 0.0223(13) -0.0004(11) 0.0022(10) 0.0018(11)
C00U 0.0247(13) 0.0199(13) 0.0215(12) -0.0034(10) 0.0025(10) -0.0028(10)
C00V 0.0243(13) 0.0221(15) 0.0327(14) 0.0027(12) 0.0018(11) 0.0008(11)
C00W 0.0231(12) 0.0179(13) 0.0219(12) -0.0026(10) 0.0010(10) 0.0002(10)
C00X 0.0251(13) 0.0242(15) 0.0257(13) -0.0033(11) 0.0054(11) -0.0049(11)
C00Y 0.0254(14) 0.0261(15) 0.0238(13) 0.0003(11) 0.0031(11) -0.0006(11)
C00Z 0.0203(12) 0.0219(14) 0.0225(12) 0.0017(11) 0.0009(10) -0.0001(10)
C01A 0.0238(14) 0.0244(15) 0.0338(15) -0.0024(12) 0.0039(11) -0.0003(11)
C01B 0.0328(16) 0.042(2) 0.0434(18) -0.0042(15) -0.0103(14) 0.0047(14)
C01C 0.0272(14) 0.0329(17) 0.0244(13) -0.0030(12) 0.0011(11) 0.0035(12)
C01D 0.0224(14) 0.0328(17) 0.0463(18) -0.0038(14) -0.0030(13) -0.0034(12)
C01E 0.0380(16) 0.0198(15) 0.0346(15) -0.0014(12) 0.0009(13) 0.0055(12)
C01F 0.0327(15) 0.0251(15) 0.0270(13) -0.0043(12) 0.0021(12) -0.0063(12)
C01G 0.0271(13) 0.0261(15) 0.0268(13) -0.0008(11) -0.0037(11) -0.0057(12)
C01H 0.0205(12) 0.0230(14) 0.0255(13) -0.0015(11) 0.0039(10) -0.0004(10)
C01I 0.0397(16) 0.0191(14) 0.0369(15) -0.0014(12) 0.0013(14) 0.0026(12)
C01J 0.0365(17) 0.0271(15) 0.0317(15) -0.0064(12) 0.0107(13) -0.0038(12)
C01K 0.0238(14) 0.0346(17) 0.0283(14) 0.0010(12) 0.0025(11) 0.0030(12)
C01L 0.0378(17) 0.0367(18) 0.0301(15) -0.0069(13) 0.0054(13) 0.0000(14)
C01M 0.0400(17) 0.0197(14) 0.0310(14) 0.0041(11) 0.0009(13) -0.0019(12)
C01N 0.0386(16) 0.0255(15) 0.0261(14) 0.0021(12) -0.0022(12) 0.0046(12)
C01O 0.0334(15) 0.0261(16) 0.0341(15) 0.0028(12) 0.0013(12) -0.0120(12)
C01P 0.0351(16) 0.0220(15) 0.0273(14) 0.0036(11) 0.0001(11) -0.0029(12)
C01Q 0.0416(17) 0.0193(14) 0.0355(15) -0.0054(12) -0.0040(14) -0.0023(13)
C01R 0.0197(13) 0.0350(17) 0.0210(12) -0.0038(12) 0.0001(10) 0.0023(11)
C01S 0.0376(16) 0.0278(16) 0.0275(14) -0.0009(12) 0.0061(12) -0.0128(13)
C01T 0.0234(14) 0.051(2) 0.0366(16) -0.0034(15) -0.0088(12) 0.0046(14)
C01U 0.0476(18) 0.0177(14) 0.0337(16) 0.0008(12) -0.0010(14) -0.0076(13)
C01V 0.0322(15) 0.0263(16) 0.0391(16) -0.0033(13) 0.0091(13) 0.0036(12)
C01W 0.0385(17) 0.0324(18) 0.0414(18) -0.0047(14) -0.0016(14) -0.0108(14)
C01X 0.0244(13) 0.0372(18) 0.0270(14) 0.0033(13) -0.0050(11) -0.0044(12)
C01Y 0.051(2) 0.0323(19) 0.050(2) -0.0047(16) 0.0152(17) 0.0079(16)
C02B 0.047(2) 0.059(3) 0.057(2) -0.023(2) 0.0026(18) 0.0015(19)
C02C 0.054(2) 0.035(2) 0.081(3) 0.005(2) 0.029(2) 0.0024(17)
C02D 0.043(2) 0.039(2) 0.102(4) -0.017(2) 0.026(2) -0.0097(18)
C5 0.066(2) 0.086(2) 0.061(2) -0.0450(19) -0.0235(16) 0.0066(15)
C010 0.0364(16) 0.0352(18) 0.0235(13) -0.0024(12) -0.0056(12) 0.0052(13)
C011 0.0313(15) 0.0426(19) 0.0277(14) 0.0046(13) -0.0031(12) 0.0109(14)
C012 0.0198(12) 0.0189(13) 0.0214(12) -0.0008(10) 0.0043(10) -0.0014(10)
C013 0.0234(13) 0.0214(14) 0.0204(12) -0.0002(10) 0.0017(10) -0.0007(11)
C014 0.0236(13) 0.0372(17) 0.0269(13) 0.0036(13) 0.0014(11) 0.0012(12)
C015 0.0317(14) 0.0331(17) 0.0257(14) -0.0058(12) -0.0020(11) -0.0029(13)
C016 0.0277(14) 0.0283(16) 0.0403(17) -0.0082(13) 0.0092(13) 0.0005(12)
C017 0.0267(13) 0.0234(14) 0.0278(13) -0.0028(11) 0.0046(11) -0.0010(12)
C018 0.0272(15) 0.0383(19) 0.0371(16) 0.0068(14) -0.0030(12) -0.0098(13)
C019 0.058(2) 0.0268(17) 0.0328(15) -0.0019(13) 0.0002(15) -0.0127(16)
C020 0.066(2) 0.0261(18) 0.053(2) -0.0088(16) 0.0216(19) -0.0085(17)
C021 0.0342(15) 0.0309(17) 0.0377(16) 0.0049(14) -0.0006(12) -0.0037(14)
C022 0.0469(19) 0.0341(19) 0.0390(17) -0.0002(14) 0.0024(15) -0.0117(15)
C023 0.0302(16) 0.047(2) 0.0407(18) 0.0093(15) -0.0040(14) 0.0071(15)
C024 0.0267(15) 0.043(2) 0.0468(19) -0.0008(15) -0.0027(13) 0.0079(14)
C025 0.0427(19) 0.0285(19) 0.069(3) 0.0017(17) 0.0098(18) -0.0022(15)
C026 0.0186(13) 0.054(2) 0.0373(17) 0.0031(15) -0.0006(12) 0.0009(13)
C027 0.0386(17) 0.0316(18) 0.057(2) 0.0057(16) -0.0051(15) -0.0023(14)
C028 0.0365(17) 0.0294(18) 0.071(2) -0.0006(17) 0.0219(17) 0.0058(14)
C029 0.0381(18) 0.042(2) 0.0426(18) -0.0034(15) 0.0069(15) -0.0001(15)
F4 0.147(6) 0.119(5) 0.057(3) -0.056(3) -0.045(3) 0.054(5)
F16 0.032(3) 0.043(4) 0.084(8) 0.024(5) 0.004(4) 0.013(3)
F15 0.076(4) 0.027(2) 0.047(2) 0.013(2) -0.023(2) -0.015(2)
F2 0.092(5) 0.106(3) 0.066(5) -0.044(3) -0.036(3) 0.027(3)
F1Z 0.044(2) 0.064(3) 0.045(2) 0.0147(18) 0.0129(16) 0.0009(17)
F6 0.091(4) 0.121(4) 0.134(6) -0.028(4) -0.038(3) -0.036(3)
C02A 0.018(3) 0.043(4) 0.025(3) 0.010(3) -0.001(2) 0.001(3)
F3 0.089(4) 0.167(7) 0.055(3) -0.044(3) -0.018(2) -0.004(4)
F13 0.061(8) 0.066(9) 0.038(4) 0.015(4) -0.008(4) 0.003(6)
F11 0.075(4) 0.038(3) 0.049(3) 0.004(2) -0.012(3) -0.004(3)
F1 0.061(4) 0.106(3) 0.059(5) -0.034(4) -0.036(3) 0.013(3)
F14 0.027(3) 0.063(6) 0.136(10) 0.059(7) 0.003(5) -0.003(3)
F9 0.061(6) 0.061(7) 0.057(6) 0.012(4) 0.004(5) 0.007(5)
F5 0.097(5) 0.102(3) 0.128(8) -0.071(4) -0.017(4) -0.012(3)
C0AA 0.022(5) 0.075(8) 0.027(6) 0.012(5) 0.010(4) 0.004(5)

loop_
_atom_type_symbol
_atom_type_description
_atom_type_scat_dispersion_real
_atom_type_scat_dispersion_imag
_atom_type_scat_source
C C 0.0192 0.0096 'International Tables Vol C Tables 4.2.6.8 and 6.1.1.4'
H H 0.0000 0.0000 'International Tables Vol C Tables 4.2.6.8 and 6.1.1.4'
F F 0.0755 0.0553 'International Tables Vol C Tables 4.2.6.8 and 6.1.1.4'
N N 0.0330 0.0189 'International Tables Vol C Tables 4.2.6.8 and 6.1.1.4'
Ni Ni -3.0936 0.5242 'International Tables Vol C Tables 4.2.6.8 and 6.1.1.4'
O O 0.0517 0.0336 'International Tables Vol C Tables 4.2.6.8 and 6.1.1.4'

loop_
_geom_angle_atom_site_label_1
_geom_angle_atom_site_label_2
_geom_angle_atom_site_label_3
_geom_angle
_geom_angle_site_symmetry_1
_geom_angle_site_symmetry_3
_geom_angle_publ_flag
O004 Ni01 N00K 92.02(10) . . ?
N00E Ni01 O004 178.50(10) . . ?
N00E Ni01 N00K 86.54(10) . . ?
N00I Ni01 O004 86.91(9) . . ?
N00I Ni01 N00E 94.56(10) . . ?
N00I Ni01 N00K 175.13(11) . . ?
O006 Ni02 N00L 92.01(10) . . ?
N00G Ni02 O006 178.44(11) . . ?
N00G Ni02 N00L 87.06(10) . . ?
N00H Ni02 O006 86.56(10) . . ?
N00H Ni02 N00G 94.45(10) . . ?
N00H Ni02 N00L 175.81(11) . . ?
C01H O004 Ni01 115.64(17) . . ?
C01K O006 Ni02 115.01(18) . . ?
C00T N00E Ni01 125.03(18) . . ?
C01P N00E Ni01 113.28(19) . . ?
C01P N00E C00T 121.6(2) . . ?
C00O N00G Ni02 124.46(18) . . ?
C01G N00G Ni02 113.02(18) . . ?
C01G N00G C00O 122.4(2) . . ?
C00Z N00H Ni02 127.6(2) . . ?
C00Z N00H C01R 121.6(2) . . ?
C01R N00H Ni02 110.70(17) . . ?
C012 N00I Ni01 127.90(19) . . ?
C012 N00I C013 120.4(2) . . ?
C013 N00I Ni01 111.54(17) . . ?
C01E N00K Ni01 108.22(18) . . ?
C01E N00K C01M 113.8(2) . . ?
C01M N00K Ni01 105.51(18) . . ?
C01Q N00K Ni01 116.02(19) . . ?
C01Q N00K C01E 109.4(2) . . ?
C01Q N00K C01M 103.9(2) . . ?
C01X N00L Ni02 104.65(17) . . ?
C01X N00L C018 114.9(2) . . ?
C01X N00L C026 103.6(2) . . ?
C018 N00L Ni02 108.97(19) . . ?
C026 N00L Ni02 114.7(2) . . ?
C026 N00L C018 110.1(2) . . ?
C00O C00M C00Z 123.6(2) . . ?
C01A C00M C00O 119.3(3) . . ?
C01A C00M C00Z 117.1(2) . . ?
N00G C00O C00M 121.0(2) . . ?
N00G C00O C01F 121.9(3) . . ?
C01F C00O C00M 117.0(3) . . ?
C00W C00Q H00Q 119.1 . . ?
C015 C00Q H00Q 119.1 . . ?
C015 C00Q C00W 121.8(3) . . ?
C00S C00R C00Z 118.6(2) . . ?
C00V C00R C00S 120.3(3) . . ?
C00V C00R C00Z 121.0(2) . . ?
C00R C00S H00S 120.3 . . ?
C011 C00S C00R 119.5(3) . . ?
C011 C00S H00S 120.3 . . ?
N00E C00T C00W 121.0(2) . . ?
N00E C00T C01N 121.3(3) . . ?
C01N C00T C00W 117.6(3) . . ?
C00X C00U C012 118.4(2) . . ?
C017 C00U C00X 120.0(3) . . ?
C017 C00U C012 121.6(2) . . ?
C00R C00V H00V 120.4 . . ?
C01D C00V C00R 119.3(3) . . ?
C01D C00V H00V 120.4 . . ?
C00Q C00W C00T 119.0(3) . . ?
C00Q C00W C012 117.2(2) . . ?
C00T C00W C012 123.8(2) . . ?
C00U C00X H00X 120.1 . . ?
C01S C00X C00U 119.7(3) . . ?
C01S C00X H00X 120.1 . . ?
H00A C00Y H00B 107.7 . . ?
C013 C00Y H00A 108.8 . . ?
C013 C00Y H00B 108.8 . . ?
C014 C00Y H00A 108.8 . . ?
C014 C00Y H00B 108.8 . . ?
C014 C00Y C013 113.7(2) . . ?
N00H C00Z C00M 121.8(2) . . ?
N00H C00Z C00R 120.6(2) . . ?
C00M C00Z C00R 117.7(2) . . ?
C00M C01A H01G 119.0 . . ?
C016 C01A C00M 122.1(3) . . ?
C016 C01A H01G 119.0 . . ?
F17 C01B F18 109.8(3) . . ?
F17 C01B C014 124.2(3) . . ?
C014 C01B F18 125.9(3) . . ?
H01H C01C H01J 107.4 . . ?
C01L C01C H01H 108.3 . . ?
C01L C01C H01J 108.3 . . ?
C01L C01C C01R 115.7(3) . . ?
C01R C01C H01H 108.3 . . ?
C01R C01C H01J 108.3 . . ?
C00V C01D H01K 119.8 . . ?
C01T C01D C00V 120.5(3) . . ?
C01T C01D H01K 119.8 . . ?
N00K C01E H01A 108.3 . . ?
N00K C01E H01B 108.3 . . ?
N00K C01E C01V 115.8(2) . . ?
H01A C01E H01B 107.4 . . ?
C01V C01E H01A 108.3 . . ?
C01V C01E H01B 108.3 . . ?
C00O C01F H01L 119.2 . . ?
C01J C01F C00O 121.6(3) . . ?
C01J C01F H01L 119.2 . . ?
O008 C01G N00G 127.7(3) . . ?
O008 C01G C01X 118.9(3) . . ?
N00G C01G C01X 113.3(2) . . ?
O004 C01H C013 114.6(2) . . ?
O007 C01H O004 125.2(3) . . ?
O007 C01H C013 120.2(3) . . ?
C01U C01I H01I 119.8 . . ?
C017 C01I H01I 119.8 . . ?
C017 C01I C01U 120.3(3) . . ?
C01F C01J H01O 119.4 . . ?
C01F C01J C016 121.2(3) . . ?
C016 C01J H01O 119.4 . . ?
O00C C01K O006 125.1(3) . . ?
O00C C01K C01R 120.3(3) . . ?
O006 C01K C01R 114.7(2) . . ?
C01Y C01L C01C 121.4(3) . . ?
C01Y C01L C5 119.7(4) . . ?
C5 C01L C01C 118.9(3) . . ?
N00K C01M H01M 108.9 . . ?
N00K C01M C01P 110.7(2) . . ?
N00K C01M C022 105.8(2) . . ?
C01P C01M H01M 108.9 . . ?
C01P C01M C022 113.4(3) . . ?
C022 C01M H01M 108.9 . . ?
C00T C01N H01N 119.2 . . ?
C010 C01N C00T 121.6(3) . . ?
C010 C01N H01N 119.2 . . ?
C019 C01O C018 123.2(3) . . ?
C019 C01O C021 115.4(3) . . ?
C021 C01O C018 121.4(3) . . ?
O00D C01P N00E 127.7(3) . . ?
O00D C01P C01M 118.9(3) . . ?
N00E C01P C01M 113.4(2) . . ?
N00K C01Q H01C 111.0 . . ?
N00K C01Q H01D 111.0 . . ?
N00K C01Q C01W 103.6(2) . . ?
H01C C01Q H01D 109.0 . . ?
C01W C01Q H01C 111.0 . . ?
C01W C01Q H01D 111.0 . . ?
N00H C01R C01C 106.9(2) . . ?
N00H C01R C01K 107.2(2) . . ?
N00H C01R H01R 110.7 . . ?
C01C C01R H01R 110.7 . . ?
C01K C01R C01C 110.6(2) . . ?
C01K C01R H01R 110.7 . . ?
C00X C01S H01S 119.9 . . ?
C01U C01S C00X 120.3(3) . . ?
C01U C01S H01S 119.9 . . ?
C01D C01T H01T 120.0 . . ?
C01D C01T C011 120.0(3) . . ?
C011 C01T H01T 120.0 . . ?
C01I C01U H01U 120.0 . . ?
C01S C01U C01I 120.0(3) . . ?
C01S C01U H01U 120.0 . . ?
C028 C01V C01E 119.1(3) . . ?
C029 C01V C01E 123.8(3) . . ?
C029 C01V C028 117.1(3) . . ?
C01Q C01W H01E 111.2 . . ?
C01Q C01W H01F 111.2 . . ?
C01Q C01W C022 102.8(3) . . ?
H01E C01W H01F 109.1 . . ?
C022 C01W H01E 111.2 . . ?
C022 C01W H01F 111.2 . . ?
N00L C01X C01G 111.5(2) . . ?
N00L C01X H01X 109.3 . . ?
N00L C01X C023 105.8(3) . . ?
C01G C01X H01X 109.3 . . ?
C01G C01X C023 111.5(3) . . ?
C023 C01X H01X 109.3 . . ?
F8 C01Y F7 109.3(3) . . ?
F8 C01Y C01L 124.6(3) . . ?
C01L C01Y F7 126.1(4) . . ?
C02D C02B H02B 121.7 . . ?
C02D C02B C029 116.7(4) . . ?
C029 C02B H02B 121.7 . . ?
C02D C02C H02C 119.5 . . ?
C02D C02C C028 120.9(4) . . ?
C028 C02C H02C 119.5 . . ?
C02B C02D H02D 119.0 . . ?
C02C C02D C02B 122.0(4) . . ?
C02C C02D H02D 119.0 . . ?
C01L C5 F6 103.6(5) . . ?
C01L C5 F3 106.0(5) . . ?
F4 C5 C01L 117.7(5) . . ?
F4 C5 F6 97.8(7) . . ?
F2 C5 C01L 116.6(8) . . ?
F2 C5 F4 113.4(7) . . ?
F2 C5 F6 103.9(8) . . ?
F1 C5 C01L 112.5(7) . . ?
F1 C5 F3 100.4(8) . . ?
F5 C5 C01L 126.0(8) . . ?
F5 C5 F3 101.0(8) . . ?
F5 C5 F1 107.3(9) . . ?
C01N C010 H010 119.5 . . ?
C01N C010 C015 121.0(3) . . ?
C015 C010 H010 119.5 . . ?
C00S C011 H011 119.8 . . ?
C01T C011 C00S 120.4(3) . . ?
C01T C011 H011 119.8 . . ?
N00I C012 C00U 119.6(2) . . ?
N00I C012 C00W 122.1(2) . . ?
C00W C012 C00U 118.2(2) . . ?
N00I C013 C00Y 108.2(2) . . ?
N00I C013 C01H 107.3(2) . . ?
N00I C013 H013 110.2 . . ?
C00Y C013 H013 110.2 . . ?
C01H C013 C00Y 110.6(2) . . ?
C01H C013 H013 110.2 . . ?
C00Y C014 C0AA 115.2(5) . . ?
C01B C014 C00Y 121.9(3) . . ?
C01B C014 C02A 116.1(4) . . ?
C01B C014 C0AA 121.4(6) . . ?
C02A C014 C00Y 121.4(4) . . ?
C00Q C015 C010 118.9(3) . . ?
C00Q C015 H015 120.6 . . ?
C010 C015 H015 120.6 . . ?
C01A C016 C01J 118.5(3) . . ?
C01A C016 H016 120.8 . . ?
C01J C016 H016 120.8 . . ?
C00U C017 C01I 119.7(3) . . ?
C00U C017 H017 120.1 . . ?
C01I C017 H017 120.1 . . ?
N00L C018 C01O 113.7(2) . . ?
N00L C018 H01P 108.8 . . ?
N00L C018 H01Q 108.8 . . ?
C01O C018 H01P 108.8 . . ?
C01O C018 H01Q 108.8 . . ?
H01P C018 H01Q 107.7 . . ?
F10 C019 C01O 119.3(3) . . ?
F10 C019 C020 116.9(3) . . ?
C020 C019 C01O 123.5(3) . . ?
C019 C020 H020 120.6 . . ?
C025 C020 C019 118.9(3) . . ?
C025 C020 H020 120.6 . . ?
C01O C021 C027 122.5(3) . . ?
F9 C021 C01O 122.4(5) . . ?
F9 C021 C027 114.6(5) . . ?
C01M C022 H02A 110.7 . . ?
C01M C022 H02E 110.7 . . ?
C01W C022 C01M 105.2(3) . . ?
C01W C022 H02A 110.7 . . ?
C01W C022 H02E 110.7 . . ?
H02A C022 H02E 108.8 . . ?
C01X C023 H02F 110.8 . . ?
C01X C023 H02G 110.8 . . ?
H02F C023 H02G 108.9 . . ?
C024 C023 C01X 104.8(3) . . ?
C024 C023 H02F 110.8 . . ?
C024 C023 H02G 110.8 . . ?
C023 C024 H02H 111.2 . . ?
C023 C024 H02I 111.2 . . ?
H02H C024 H02I 109.1 . . ?
C026 C024 C023 103.0(3) . . ?
C026 C024 H02H 111.2 . . ?
C026 C024 H02I 111.2 . . ?
C020 C025 H025 119.7 . . ?
C020 C025 C027 120.6(4) . . ?
C027 C025 H025 119.7 . . ?
N00L C026 C024 103.0(2) . . ?
N00L C026 H02J 111.2 . . ?
N00L C026 H02K 111.2 . . ?
C024 C026 H02J 111.2 . . ?
C024 C026 H02K 111.2 . . ?
H02J C026 H02K 109.1 . . ?
C021 C027 H027 120.4 . . ?
C025 C027 C021 119.1(4) . . ?
C025 C027 H027 120.4 . . ?
C01V C028 H028 120.3 . . ?
C02C C028 C01V 119.5(4) . . ?
C02C C028 H028 120.3 . . ?
F19 C029 C01V 117.7(3) . . ?
F19 C029 C02B 118.5(4) . . ?
C01V C029 C02B 123.8(4) . . ?
F16 C02A C014 113.6(8) . . ?
F16 C02A F1Z 103.3(8) . . ?
F15 C02A C014 111.1(5) . . ?
F15 C02A F16 108.7(10) . . ?
F15 C02A F1Z 105.9(6) . . ?
F1Z C02A C014 113.6(6) . . ?
F13 C0AA C014 114.1(16) . . ?
F13 C0AA F11 106.9(14) . . ?
F13 C0AA F14 103.5(16) . . ?
F11 C0AA C014 117.6(9) . . ?
F11 C0AA F14 101.4(11) . . ?
F14 C0AA C014 111.8(10) . . ?

loop_
_geom_bond_atom_site_label_1
_geom_bond_atom_site_label_2
_geom_bond_distance
_geom_bond_site_symmetry_2
_geom_bond_publ_flag
Ni01 O004 1.8624(19) . ?
Ni01 N00E 1.854(2) . ?
Ni01 N00I 1.844(2) . ?
Ni01 N00K 1.942(3) . ?
Ni02 O006 1.862(2) . ?
Ni02 N00G 1.862(2) . ?
Ni02 N00H 1.845(2) . ?
Ni02 N00L 1.942(2) . ?
F17 C01B 1.306(4) . ?
F7 C01Y 1.326(4) . ?
F8 C01Y 1.294(5) . ?
F18 C01B 1.314(4) . ?
F10 C019 1.336(4) . ?
F19 C029 1.345(4) . ?
O00C C01K 1.224(4) . ?
O00D C01P 1.223(4) . ?
O004 C01H 1.299(3) . ?
O006 C01K 1.298(4) . ?
O007 C01H 1.223(3) . ?
O008 C01G 1.230(3) . ?
N00E C00T 1.396(4) . ?
N00E C01P 1.369(4) . ?
N00G C00O 1.394(4) . ?
N00G C01G 1.370(4) . ?
N00H C00Z 1.292(4) . ?
N00H C01R 1.475(4) . ?
N00I C012 1.303(4) . ?
N00I C013 1.484(3) . ?
N00K C01E 1.496(4) . ?
N00K C01M 1.510(4) . ?
N00K C01Q 1.495(4) . ?
N00L C01X 1.497(4) . ?
N00L C018 1.500(4) . ?
N00L C026 1.498(4) . ?
C00M C00O 1.422(4) . ?
C00M C00Z 1.467(4) . ?
C00M C01A 1.409(4) . ?
C00O C01F 1.421(4) . ?
C00Q H00Q 0.9500 . ?
C00Q C00W 1.414(4) . ?
C00Q C015 1.378(4) . ?
C00R C00S 1.396(4) . ?
C00R C00V 1.390(4) . ?
C00R C00Z 1.497(4) . ?
C00S H00S 0.9500 . ?
C00S C011 1.384(4) . ?
C00T C00W 1.419(4) . ?
C00T C01N 1.415(4) . ?
C00U C00X 1.399(4) . ?
C00U C012 1.491(4) . ?
C00U C017 1.388(4) . ?
C00V H00V 0.9500 . ?
C00V C01D 1.390(4) . ?
C00W C012 1.465(4) . ?
C00X H00X 0.9500 . ?
C00X C01S 1.388(4) . ?
C00Y H00A 0.9900 . ?
C00Y H00B 0.9900 . ?
C00Y C013 1.546(4) . ?
C00Y C014 1.506(4) . ?
C01A H01G 0.9500 . ?
C01A C016 1.379(4) . ?
C01B C014 1.312(5) . ?
C01C H01H 0.9900 . ?
C01C H01J 0.9900 . ?
C01C C01L 1.502(4) . ?
C01C C01R 1.543(4) . ?
C01D H01K 0.9500 . ?
C01D C01T 1.381(5) . ?
C01E H01A 0.9900 . ?
C01E H01B 0.9900 . ?
C01E C01V 1.508(4) . ?
C01F H01L 0.9500 . ?
C01F C01J 1.373(4) . ?
C01G C01X 1.512(4) . ?
C01H C013 1.528(4) . ?
C01I H01I 0.9500 . ?
C01I C01U 1.391(5) . ?
C01I C017 1.389(4) . ?
C01J H01O 0.9500 . ?
C01J C016 1.387(5) . ?
C01K C01R 1.526(4) . ?
C01L C01Y 1.305(5) . ?
C01L C5 1.462(5) . ?
C01M H01M 1.0000 . ?
C01M C01P 1.517(4) . ?
C01M C022 1.543(5) . ?
C01N H01N 0.9500 . ?
C01N C010 1.374(5) . ?
C01O C018 1.506(5) . ?
C01O C019 1.390(5) . ?
C01O C021 1.391(4) . ?
C01Q H01C 0.9900 . ?
C01Q H01D 0.9900 . ?
C01Q C01W 1.507(5) . ?
C01R H01R 1.0000 . ?
C01S H01S 0.9500 . ?
C01S C01U 1.381(5) . ?
C01T H01T 0.9500 . ?
C01T C011 1.384(5) . ?
C01U H01U 0.9500 . ?
C01V C028 1.436(5) . ?
C01V C029 1.360(5) . ?
C01W H01E 0.9900 . ?
C01W H01F 0.9900 . ?
C01W C022 1.538(5) . ?
C01X H01X 1.0000 . ?
C01X C023 1.551(5) . ?
C02B H02B 0.9500 . ?
C02B C02D 1.380(7) . ?
C02B C029 1.402(6) . ?
C02C H02C 0.9500 . ?
C02C C02D 1.358(7) . ?
C02C C028 1.373(6) . ?
C02D H02D 0.9500 . ?
C5 F4 1.311(7) . ?
C5 F2 1.261(11) . ?
C5 F6 1.486(10) . ?
C5 F3 1.500(10) . ?
C5 F1 1.349(11) . ?
C5 F5 1.188(10) . ?
C010 H010 0.9500 . ?
C010 C015 1.386(5) . ?
C011 H011 0.9500 . ?
C013 H013 1.0000 . ?
C014 C02A 1.457(7) . ?
C014 C0AA 1.517(14) . ?
C015 H015 0.9500 . ?
C016 H016 0.9500 . ?
C017 H017 0.9500 . ?
C018 H01P 0.9900 . ?
C018 H01Q 0.9900 . ?
C019 C020 1.384(6) . ?
C020 H020 0.9500 . ?
C020 C025 1.367(6) . ?
C021 C027 1.393(5) . ?
C021 F9 1.226(10) . ?
C022 H02A 0.9900 . ?
C022 H02E 0.9900 . ?
C023 H02F 0.9900 . ?
C023 H02G 0.9900 . ?
C023 C024 1.535(5) . ?
C024 H02H 0.9900 . ?
C024 H02I 0.9900 . ?
C024 C026 1.507(5) . ?
C025 H025 0.9500 . ?
C025 C027 1.377(6) . ?
C026 H02J 0.9900 . ?
C026 H02K 0.9900 . ?
C027 H027 0.9500 . ?
C028 H028 0.9500 . ?
F16 C02A 1.345(10) . ?
F15 C02A 1.312(9) . ?
F1Z C02A 1.362(9) . ?
F13 C0AA 1.321(17) . ?
F11 C0AA 1.331(13) . ?
F14 C0AA 1.367(14) . ?

loop_
_geom_torsion_atom_site_label_1
_geom_torsion_atom_site_label_2
_geom_torsion_atom_site_label_3
_geom_torsion_atom_site_label_4
_geom_torsion
_geom_torsion_site_symmetry_1
_geom_torsion_site_symmetry_2
_geom_torsion_site_symmetry_3
_geom_torsion_site_symmetry_4
_geom_torsion_publ_flag
Ni01 O004 C01H O007 -176.4(2) . . . . ?
Ni01 O004 C01H C013 4.8(3) . . . . ?
Ni01 N00E C00T C00W -16.1(4) . . . . ?
Ni01 N00E C00T C01N 159.0(2) . . . . ?
Ni01 N00E C01P O00D 162.3(3) . . . . ?
Ni01 N00E C01P C01M -17.2(3) . . . . ?
Ni01 N00I C012 C00U -169.30(19) . . . . ?
Ni01 N00I C012 C00W 8.1(4) . . . . ?
Ni01 N00I C013 C00Y -97.9(2) . . . . ?
Ni01 N00I C013 C01H 21.4(2) . . . . ?
Ni01 N00K C01E C01V -30.4(3) . . . . ?
Ni01 N00K C01M C01P 26.1(3) . . . . ?
Ni01 N00K C01M C022 -97.2(2) . . . . ?
Ni01 N00K C01Q C01W 73.5(3) . . . . ?
Ni02 O006 C01K O00C 179.1(3) . . . . ?
Ni02 O006 C01K C01R 0.3(3) . . . . ?
Ni02 N00G C00O C00M -11.6(4) . . . . ?
Ni02 N00G C00O C01F 164.5(2) . . . . ?
Ni02 N00G C01G O008 165.5(3) . . . . ?
Ni02 N00G C01G C01X -12.3(3) . . . . ?
Ni02 N00H C00Z C00M 11.2(4) . . . . ?
Ni02 N00H C00Z C00R -168.3(2) . . . . ?
Ni02 N00H C01R C01C -93.3(2) . . . . ?
Ni02 N00H C01R C01K 25.3(3) . . . . ?
Ni02 N00L C01X C01G 28.8(3) . . . . ?
Ni02 N00L C01X C023 -92.6(2) . . . . ?
Ni02 N00L C018 C01O -34.9(3) . . . . ?
Ni02 N00L C026 C024 69.6(3) . . . . ?
F17 C01B C014 C00Y 2.6(5) . . . . ?
F17 C01B C014 C02A -168.3(5) . . . . ?
F17 C01B C014 C0AA 168.2(6) . . . . ?
F18 C01B C014 C00Y 178.9(3) . . . . ?
F18 C01B C014 C02A 8.0(6) . . . . ?
F18 C01B C014 C0AA -15.5(8) . . . . ?
F10 C019 C020 C025 174.5(3) . . . . ?
O00C C01K C01R N00H 164.5(3) . . . . ?
O00C C01K C01R C01C -79.4(4) . . . . ?
O004 Ni01 N00I C012 158.8(2) . . . . ?
O004 Ni01 N00I C013 -16.35(17) . . . . ?
O004 C01H C013 N00I -16.9(3) . . . . ?
O004 C01H C013 C00Y 100.9(3) . . . . ?
O006 Ni02 N00H C00Z 155.6(3) . . . . ?
O006 Ni02 N00H C01R -21.5(2) . . . . ?
O006 C01K C01R N00H -16.7(4) . . . . ?
O006 C01K C01R C01C 99.5(3) . . . . ?
O007 C01H C013 N00I 164.2(2) . . . . ?
O007 C01H C013 C00Y -77.9(3) . . . . ?
O008 C01G C01X N00L 169.8(3) . . . . ?
O008 C01G C01X C023 -72.2(4) . . . . ?
N00E Ni01 N00I C012 -21.5(2) . . . . ?
N00E Ni01 N00I C013 163.37(17) . . . . ?
N00E C00T C00W C00Q 174.7(3) . . . . ?
N00E C00T C00W C012 -5.0(4) . . . . ?
N00E C00T C01N C010 -173.6(3) . . . . ?
N00G Ni02 N00H C00Z -25.6(3) . . . . ?
N00G Ni02 N00H C01R 157.3(2) . . . . ?
N00G C00O C01F C01J -171.6(3) . . . . ?
N00G C01G C01X N00L -12.3(4) . . . . ?
N00G C01G C01X C023 105.7(3) . . . . ?
N00H Ni02 O006 C01K 12.3(2) . . . . ?
N00H Ni02 N00G C00O 25.1(2) . . . . ?
N00H Ni02 N00G C01G -159.4(2) . . . . ?
N00I Ni01 O004 C01H 6.7(2) . . . . ?
N00I Ni01 N00E C00T 25.0(2) . . . . ?
N00I Ni01 N00E C01P -157.5(2) . . . . ?
N00K Ni01 O004 C01H -178.1(2) . . . . ?
N00K Ni01 N00E C00T -150.2(2) . . . . ?
N00K Ni01 N00E C01P 27.3(2) . . . . ?
N00K C01E C01V C028 90.6(3) . . . . ?
N00K C01E C01V C029 -92.1(4) . . . . ?
N00K C01M C01P O00D 173.3(3) . . . . ?
N00K C01M C01P N00E -7.2(4) . . . . ?
N00K C01M C022 C01W 0.0(3) . . . . ?
N00K C01Q C01W C022 41.3(3) . . . . ?
N00L Ni02 O006 C01K -171.6(2) . . . . ?
N00L Ni02 N00G C00O -151.0(2) . . . . ?
N00L Ni02 N00G C01G 24.5(2) . . . . ?
N00L C01X C023 C024 -2.1(3) . . . . ?
C00M C00O C01F C01J 4.6(4) . . . . ?
C00M C01A C016 C01J 2.1(5) . . . . ?
C00O N00G C01G O008 -18.9(5) . . . . ?
C00O N00G C01G C01X 163.3(3) . . . . ?
C00O C00M C00Z N00H 12.2(4) . . . . ?
C00O C00M C00Z C00R -168.3(3) . . . . ?
C00O C00M C01A C016 2.5(4) . . . . ?
C00O C01F C01J C016 -0.1(5) . . . . ?
C00Q C00W C012 N00I -170.3(3) . . . . ?
C00Q C00W C012 C00U 7.2(4) . . . . ?
C00R C00S C011 C01T 0.2(5) . . . . ?
C00R C00V C01D C01T 0.6(5) . . . . ?
C00S C00R C00V C01D -0.6(4) . . . . ?
C00S C00R C00Z N00H 79.4(4) . . . . ?
C00S C00R C00Z C00M -100.1(3) . . . . ?
C00T N00E C01P O00D -20.1(5) . . . . ?
C00T N00E C01P C01M 160.5(3) . . . . ?
C00T C00W C012 N00I 9.4(4) . . . . ?
C00T C00W C012 C00U -173.1(3) . . . . ?
C00T C01N C010 C015 -1.7(5) . . . . ?
C00U C00X C01S C01U -0.1(5) . . . . ?
C00V C00R C00S C011 0.2(4) . . . . ?
C00V C00R C00Z N00H -103.0(3) . . . . ?
C00V C00R C00Z C00M 77.5(3) . . . . ?
C00V C01D C01T C011 -0.3(5) . . . . ?
C00W C00Q C015 C010 0.6(4) . . . . ?
C00W C00T C01N C010 1.6(4) . . . . ?
C00X C00U C012 N00I 78.6(3) . . . . ?
C00X C00U C012 C00W -99.0(3) . . . . ?
C00X C00U C017 C01I -0.6(4) . . . . ?
C00X C01S C01U C01I -0.5(5) . . . . ?
C00Y C014 C02A F16 134.2(9) . . . . ?
C00Y C014 C02A F15 11.2(8) . . . . ?
C00Y C014 C02A F1Z -108.1(5) . . . . ?
C00Y C014 C0AA F13 174.3(13) . . . . ?
C00Y C014 C0AA F11 47.9(12) . . . . ?
C00Y C014 C0AA F14 -68.8(11) . . . . ?
C00Z N00H C01R C01C 89.4(3) . . . . ?
C00Z N00H C01R C01K -152.0(3) . . . . ?
C00Z C00M C00O N00G -11.5(4) . . . . ?
C00Z C00M C00O C01F 172.3(3) . . . . ?
C00Z C00M C01A C016 -175.6(3) . . . . ?
C00Z C00R C00S C011 177.8(3) . . . . ?
C00Z C00R C00V C01D -178.1(3) . . . . ?
C01A C00M C00O N00G 170.6(3) . . . . ?
C01A C00M C00O C01F -5.7(4) . . . . ?
C01A C00M C00Z N00H -169.8(3) . . . . ?
C01A C00M C00Z C00R 9.7(4) . . . . ?
C01B C014 C02A F16 -54.9(11) . . . . ?
C01B C014 C02A F15 -177.9(5) . . . . ?
C01B C014 C02A F1Z 62.8(6) . . . . ?
C01B C014 C0AA F13 7.8(16) . . . . ?
C01B C014 C0AA F11 -118.6(9) . . . . ?
C01B C014 C0AA F14 124.7(10) . . . . ?
C01C C01L C01Y F7 -178.1(3) . . . . ?
C01C C01L C01Y F8 1.5(6) . . . . ?
C01C C01L C5 F4 -173.3(7) . . . . ?
C01C C01L C5 F2 -33.3(9) . . . . ?
C01C C01L C5 F6 80.2(6) . . . . ?
C01C C01L C5 F3 -121.2(7) . . . . ?
C01C C01L C5 F1 -12.5(9) . . . . ?
C01C C01L C5 F5 121.9(9) . . . . ?
C01D C01T C011 C00S -0.1(5) . . . . ?
C01E N00K C01M C01P -92.4(3) . . . . ?
C01E N00K C01M C022 144.3(3) . . . . ?
C01E N00K C01Q C01W -163.8(3) . . . . ?
C01E C01V C028 C02C 176.6(3) . . . . ?
C01E C01V C029 F19 4.2(5) . . . . ?
C01E C01V C029 C02B -175.4(3) . . . . ?
C01F C01J C016 C01A -3.4(5) . . . . ?
C01G N00G C00O C00M 173.4(3) . . . . ?
C01G N00G C00O C01F -10.6(4) . . . . ?
C01G C01X C023 C024 -123.4(3) . . . . ?
C01L C01C C01R N00H 171.8(2) . . . . ?
C01L C01C C01R C01K 55.5(3) . . . . ?
C01M N00K C01E C01V 86.5(3) . . . . ?
C01M N00K C01Q C01W -41.8(3) . . . . ?
C01N C00T C00W C00Q -0.5(4) . . . . ?
C01N C00T C00W C012 179.8(3) . . . . ?
C01N C010 C015 C00Q 0.5(5) . . . . ?
C01O C019 C020 C025 -0.1(5) . . . . ?
C01O C021 C027 C025 -1.5(5) . . . . ?
C01P N00E C00T C00W 166.6(3) . . . . ?
C01P N00E C00T C01N -18.4(4) . . . . ?
C01P C01M C022 C01W -121.5(3) . . . . ?
C01Q N00K C01E C01V -157.7(3) . . . . ?
C01Q N00K C01M C01P 148.6(3) . . . . ?
C01Q N00K C01M C022 25.4(3) . . . . ?
C01Q C01W C022 C01M -25.0(3) . . . . ?
C01R N00H C00Z C00M -172.0(3) . . . . ?
C01R N00H C00Z C00R 8.5(4) . . . . ?
C01R C01C C01L C01Y -103.9(4) . . . . ?
C01R C01C C01L C5 78.1(5) . . . . ?
C01U C01I C017 C00U 0.0(5) . . . . ?
C01X N00L C018 C01O 82.1(3) . . . . ?
C01X N00L C026 C024 -43.8(3) . . . . ?
C01X C023 C024 C026 -24.3(3) . . . . ?
C01Y C01L C5 F4 8.8(10) . . . . ?
C01Y C01L C5 F2 148.8(7) . . . . ?
C01Y C01L C5 F6 -97.7(6) . . . . ?
C01Y C01L C5 F3 60.8(8) . . . . ?
C01Y C01L C5 F1 169.6(8) . . . . ?
C01Y C01L C5 F5 -56.1(11) . . . . ?
C02D C02B C029 F19 178.9(3) . . . . ?
C02D C02B C029 C01V -1.5(6) . . . . ?
C02D C02C C028 C01V -0.6(5) . . . . ?
C5 C01L C01Y F7 -0.2(7) . . . . ?
C5 C01L C01Y F8 179.4(4) . . . . ?
C012 N00I C013 C00Y 86.5(3) . . . . ?
C012 N00I C013 C01H -154.2(2) . . . . ?
C012 C00U C00X C01S -178.4(3) . . . . ?
C012 C00U C017 C01I 178.4(3) . . . . ?
C013 N00I C012 C00U 5.5(4) . . . . ?
C013 N00I C012 C00W -177.1(2) . . . . ?
C013 C00Y C014 C01B -106.0(3) . . . . ?
C013 C00Y C014 C02A 64.4(5) . . . . ?
C013 C00Y C014 C0AA 87.6(6) . . . . ?
C014 C00Y C013 N00I -174.5(2) . . . . ?
C014 C00Y C013 C01H 68.2(3) . . . . ?
C015 C00Q C00W C00T -0.6(4) . . . . ?
C015 C00Q C00W C012 179.1(3) . . . . ?
C017 C00U C00X C01S 0.7(4) . . . . ?
C017 C00U C012 N00I -100.5(3) . . . . ?
C017 C00U C012 C00W 82.0(3) . . . . ?
C017 C01I C01U C01S 0.5(5) . . . . ?
C018 N00L C01X C01G -90.6(3) . . . . ?
C018 N00L C01X C023 148.0(3) . . . . ?
C018 N00L C026 C024 -167.1(3) . . . . ?
C018 C01O C019 F10 2.9(5) . . . . ?
C018 C01O C019 C020 177.5(3) . . . . ?
C018 C01O C021 C027 -176.7(3) . . . . ?
C018 C01O C021 F9 -5.1(7) . . . . ?
C019 C01O C018 N00L -86.6(4) . . . . ?
C019 C01O C021 C027 1.3(5) . . . . ?
C019 C01O C021 F9 172.9(6) . . . . ?
C019 C020 C025 C027 -0.1(6) . . . . ?
C020 C025 C027 C021 0.8(6) . . . . ?
C021 C01O C018 N00L 91.1(4) . . . . ?
C021 C01O C019 F10 -175.0(3) . . . . ?
C021 C01O C019 C020 -0.4(5) . . . . ?
C022 C01M C01P O00D -68.0(4) . . . . ?
C022 C01M C01P N00E 111.5(3) . . . . ?
C023 C024 C026 N00L 42.0(3) . . . . ?
C026 N00L C01X C01G 149.3(3) . . . . ?
C026 N00L C01X C023 27.9(3) . . . . ?
C026 N00L C018 C01O -161.4(3) . . . . ?
C028 C01V C029 F19 -178.4(3) . . . . ?
C028 C01V C029 C02B 2.1(5) . . . . ?
C028 C02C C02D C02B 1.2(6) . . . . ?
C029 C01V C028 C02C -1.0(5) . . . . ?
C029 C02B C02D C02C -0.2(6) . . . . ?
F9 C021 C027 C025 -173.7(6) . . . . ?
